data_7015410
loop_
_publ_author_name
'Owen, Gareth R.'
'Tsoureas, Nikolaos'
'Hope, Rebecca F.'
'Kuo, Yu-Ying'
'Haddow, Mairi F.'

_publ_section_title
;
 Synthesis and characterisation of group nine transition metal
 complexes containing new mesityl and naphthyl based azaindole
 scorpionate ligands.
;
_journal_issue 22
_journal_name_full 'Dalton transactions (Cambridge, England : 2003)'
_journal_page_first 5906
_journal_page_last 5915
_journal_paper_doi 10.1039/c0dt01576h
_journal_volume 40
_journal_year 2011
_chemical_formula_moiety 'C27 H28 B Li N6'
_chemical_formula_sum 'C27 H28 B Li N6'
_chemical_formula_weight 454.30
_chemical_name_common Li[MesitylBai]
_chemical_name_systematic
;
?
;
_space_group_IT_number 15
_symmetry_cell_setting monoclinic
_symmetry_space_group_name_Hall '-C 2yc'
_symmetry_space_group_name_H-M 'C 1 2/c 1'
_atom_sites_solution_hydrogens geom
_atom_sites_solution_primary direct
_atom_sites_solution_secondary difmap
_audit_creation_method SHELXL-97
_cell_angle_alpha 90.00
_cell_angle_beta 95.055(4)
_cell_angle_gamma 90.00
_cell_formula_units_Z 8
_cell_length_a 14.7389(14)
_cell_length_b 13.0377(11)
_cell_length_c 26.415(2)
_cell_measurement_reflns_used 8895
_cell_measurement_temperature 100(2)
_cell_measurement_theta_max 27.36
_cell_measurement_theta_min 2.18
_cell_volume 5056.2(7)
_computing_cell_refinement 'Bruker Apex II'
_computing_data_collection 'Bruker Apex II'
_computing_data_reduction 'Bruker SAINT'
_computing_molecular_graphics 'Bruker ShelXTL'
_computing_publication_material 'Bruker ShelXTL'
_computing_structure_refinement 'SHELXL-97 (Sheldrick, 2008)'
_computing_structure_solution 'SHELXS-97 (Sheldrick, 2008)'
_diffrn_ambient_temperature 100(2)
_diffrn_measured_fraction_theta_full 0.996
_diffrn_measured_fraction_theta_max 0.996
_diffrn_measurement_device_type 'CCD area detector'
_diffrn_measurement_method 'phi and omega scans'
_diffrn_radiation_monochromator graphite
_diffrn_radiation_source 'fine-focus sealed tube'
_diffrn_radiation_type MoK\a
_diffrn_radiation_wavelength 0.71073
_diffrn_reflns_av_R_equivalents 0.0270
_diffrn_reflns_av_sigmaI/netI 0.0273
_diffrn_reflns_limit_h_max 15
_diffrn_reflns_limit_h_min -19
_diffrn_reflns_limit_k_max 13
_diffrn_reflns_limit_k_min -16
_diffrn_reflns_limit_l_max 31
_diffrn_reflns_limit_l_min -34
_diffrn_reflns_number 22717
_diffrn_reflns_theta_full 27.57
_diffrn_reflns_theta_max 27.57
_diffrn_reflns_theta_min 1.55
_exptl_absorpt_coefficient_mu 0.072
_exptl_absorpt_correction_T_max 0.7456
_exptl_absorpt_correction_T_min 0.6884
_exptl_absorpt_correction_type multi-scan
_exptl_absorpt_process_details 'SADABS V2008/1'
_exptl_crystal_colour colourless
_exptl_crystal_density_diffrn 1.194
_exptl_crystal_density_method 'not measured'
_exptl_crystal_description block
_exptl_crystal_F_000 1920
_exptl_crystal_size_max 0.23
_exptl_crystal_size_mid 0.14
_exptl_crystal_size_min 0.11
_refine_diff_density_max 0.274
_refine_diff_density_min -0.246
_refine_diff_density_rms 0.038
_refine_ls_extinction_method none
_refine_ls_goodness_of_fit_ref 1.039
_refine_ls_hydrogen_treatment mixed
_refine_ls_matrix_type full
_refine_ls_number_parameters 324
_refine_ls_number_reflns 5825
_refine_ls_number_restraints 0
_refine_ls_restrained_S_all 1.039
_refine_ls_R_factor_all 0.0518
_refine_ls_R_factor_gt 0.0401
_refine_ls_shift/su_max 0.001
_refine_ls_shift/su_mean 0.000
_refine_ls_structure_factor_coef Fsqd
_refine_ls_weighting_details 'calc w=1/[\s^2^(Fo^2^)+(0.0472P)^2^+2.9323P] where P=(Fo^2^+2Fc^2^)/3'
_refine_ls_weighting_scheme calc
_refine_ls_wR_factor_gt 0.0985
_refine_ls_wR_factor_ref 0.1059
_reflns_number_gt 4731
_reflns_number_total 5825
_reflns_threshold_expression >2sigma(I)
_cod_data_source_file c0dt01576h.txt
_cod_data_source_block nt_libhmesaza2
_cod_original_cell_volume 5056.3(8)
_cod_original_sg_symbol_H-M C2/c
_cod_database_code 7015410

loop_
_symmetry_equiv_pos_as_xyz
'x, y, z'
'-x, y, -z+1/2'
'x+1/2, y+1/2, z'
'-x+1/2, y+1/2, -z+1/2'
'-x, -y, -z'
'x, -y, z-1/2'
'-x+1/2, -y+1/2, -z'
'x+1/2, -y+1/2, z-1/2'

loop_
_atom_site_label
_atom_site_type_symbol
_atom_site_fract_x
_atom_site_fract_y
_atom_site_fract_z
_atom_site_U_iso_or_equiv
_atom_site_adp_type
_atom_site_occupancy
_atom_site_symmetry_multiplicity
_atom_site_calc_flag
_atom_site_refinement_flags
_atom_site_disorder_assembly
_atom_site_disorder_group
B1 B 0.21580(9) 0.09673(10) 0.34262(5) 0.0212(3) Uani 1 1 d . . .
H1 H 0.1609(9) 0.0354(11) 0.3400(5) 0.025 Uiso 1 1 d . . .
C1 C 0.09064(8) 0.20925(9) 0.38133(4) 0.0216(2) Uani 1 1 d . . .
C2 C 0.20670(9) 0.29535(10) 0.35671(5) 0.0275(3) Uani 1 1 d . . .
H2 H 0.2632 0.3098 0.3435 0.033 Uiso 1 1 calc R . .
C3 C 0.15172(9) 0.36869(10) 0.37491(5) 0.0292(3) Uani 1 1 d . . .
H3 H 0.1624 0.4405 0.3764 0.035 Uiso 1 1 calc R . .
C4 C 0.07525(8) 0.31515(10) 0.39108(4) 0.0249(3) Uani 1 1 d . . .
C5 C -0.00438(9) 0.34089(10) 0.41265(5) 0.0280(3) Uani 1 1 d . . .
H5 H -0.0184 0.4102 0.4198 0.034 Uiso 1 1 calc R . .
C6 C -0.06250(8) 0.26207(11) 0.42342(5) 0.0307(3) Uani 1 1 d . . .
H6 H -0.1179 0.2771 0.4377 0.037 Uiso 1 1 calc R . .
C7 C -0.04008(8) 0.16078(10) 0.41338(5) 0.0280(3) Uani 1 1 d . . .
H7 H -0.0814 0.1088 0.4217 0.034 Uiso 1 1 calc R . .
C8 C 0.26932(7) 0.00442(9) 0.42805(4) 0.0198(2) Uani 1 1 d . . .
C9 C 0.36548(8) 0.11905(9) 0.40327(5) 0.0242(3) Uani 1 1 d . . .
H9 H 0.3920 0.1693 0.3831 0.029 Uiso 1 1 calc R . .
C10 C 0.40224(8) 0.08882(10) 0.45018(5) 0.0253(3) Uani 1 1 d . . .
H10 H 0.4571 0.1129 0.4678 0.030 Uiso 1 1 calc R . .
C11 C 0.34166(7) 0.01377(9) 0.46743(4) 0.0225(2) Uani 1 1 d . . .
C12 C 0.33669(8) -0.04561(10) 0.51093(5) 0.0276(3) Uani 1 1 d . . .
H12 H 0.3830 -0.0426 0.5383 0.033 Uiso 1 1 calc R . .
C13 C 0.26196(9) -0.10903(11) 0.51291(5) 0.0303(3) Uani 1 1 d . . .
H13 H 0.2570 -0.1516 0.5417 0.036 Uiso 1 1 calc R . .
C14 C 0.19389(8) -0.11082(10) 0.47286(5) 0.0269(3) Uani 1 1 d . . .
H14 H 0.1433 -0.1548 0.4758 0.032 Uiso 1 1 calc R . .
C15 C 0.25908(7) 0.11062(9) 0.28830(4) 0.0212(2) Uani 1 1 d . . .
C16 C 0.20990(8) 0.16575(10) 0.24848(5) 0.0243(3) Uani 1 1 d . . .
C17 C 0.24681(8) 0.18400(10) 0.20249(5) 0.0254(3) Uani 1 1 d . . .
H17 H 0.2126 0.2225 0.1769 0.031 Uiso 1 1 calc R . .
C18 C 0.33203(8) 0.14760(10) 0.19305(4) 0.0251(3) Uani 1 1 d . . .
C19 C 0.37536(8) 0.08330(10) 0.22924(4) 0.0243(3) Uani 1 1 d . . .
H19 H 0.4311 0.0520 0.2223 0.029 Uiso 1 1 calc R . .
C20 C 0.34024(8) 0.06255(9) 0.27563(4) 0.0219(2) Uani 1 1 d . . .
C21 C 0.11303(9) 0.20153(12) 0.25215(5) 0.0345(3) Uani 1 1 d . . .
H21A H 0.1136 0.2681 0.2694 0.052 Uiso 1 1 calc R . .
H21B H 0.0806 0.1514 0.2715 0.052 Uiso 1 1 calc R . .
H21C H 0.0821 0.2083 0.2179 0.052 Uiso 1 1 calc R . .
C22 C 0.37565(10) 0.17612(12) 0.14537(5) 0.0351(3) Uani 1 1 d . . .
H22A H 0.4247 0.2257 0.1537 0.053 Uiso 1 1 calc R . .
H22B H 0.3298 0.2067 0.1208 0.053 Uiso 1 1 calc R . .
H22C H 0.4008 0.1145 0.1306 0.053 Uiso 1 1 calc R . .
C23 C 0.38925(8) -0.01929(10) 0.30841(5) 0.0285(3) Uani 1 1 d . . .
H23A H 0.4232 -0.0641 0.2871 0.043 Uiso 1 1 calc R . .
H23B H 0.3446 -0.0600 0.3251 0.043 Uiso 1 1 calc R . .
H23C H 0.4316 0.0134 0.3342 0.043 Uiso 1 1 calc R . .
C24 C -0.07966(8) -0.12253(10) 0.45926(5) 0.0264(3) Uani 1 1 d . . .
C25 C -0.15468(8) -0.16052(10) 0.48623(5) 0.0286(3) Uani 1 1 d . . .
H25A H -0.1702 -0.1096 0.5113 0.043 Uiso 1 1 calc R . .
H25B H -0.1366 -0.2248 0.5036 0.043 Uiso 1 1 calc R . .
H25C H -0.2078 -0.1729 0.4620 0.043 Uiso 1 1 calc R . .
C26 C -0.07098(9) -0.08802(10) 0.29691(5) 0.0271(3) Uani 1 1 d . . .
C27 C -0.15099(9) -0.10249(12) 0.26149(5) 0.0378(3) Uani 1 1 d . . .
H27A H -0.1637 -0.1760 0.2575 0.057 Uiso 1 1 calc R . .
H27B H -0.1399 -0.0730 0.2285 0.057 Uiso 1 1 calc R . .
H27C H -0.2033 -0.0683 0.2746 0.057 Uiso 1 1 calc R . .
Li1 Li 0.06883(13) -0.02284(17) 0.38853(8) 0.0266(4) Uani 1 1 d . . .
N1 N 0.17082(6) 0.19830(8) 0.35966(4) 0.0226(2) Uani 1 1 d . . .
N2 N 0.03596(6) 0.13152(8) 0.39275(4) 0.0233(2) Uani 1 1 d . . .
N3 N 0.28539(6) 0.06811(7) 0.38862(4) 0.0206(2) Uani 1 1 d . . .
N4 N 0.19494(6) -0.05451(8) 0.43027(4) 0.0219(2) Uani 1 1 d . . .
N5 N -0.02169(7) -0.09215(9) 0.43778(4) 0.0339(3) Uani 1 1 d . . .
N6 N -0.00879(8) -0.07708(9) 0.32502(4) 0.0338(3) Uani 1 1 d . . .

loop_
_atom_site_aniso_label
_atom_site_aniso_U_11
_atom_site_aniso_U_22
_atom_site_aniso_U_33
_atom_site_aniso_U_23
_atom_site_aniso_U_13
_atom_site_aniso_U_12
B1 0.0206(6) 0.0231(6) 0.0204(6) 0.0002(5) 0.0052(5) 0.0025(5)
C1 0.0225(5) 0.0254(6) 0.0173(5) 0.0018(5) 0.0046(4) 0.0049(5)
C2 0.0301(6) 0.0255(6) 0.0283(7) 0.0028(5) 0.0105(5) 0.0003(5)
C3 0.0366(7) 0.0226(6) 0.0297(7) 0.0023(5) 0.0098(5) 0.0025(5)
C4 0.0299(6) 0.0251(6) 0.0201(6) 0.0018(5) 0.0043(5) 0.0064(5)
C5 0.0328(6) 0.0279(6) 0.0240(6) 0.0003(5) 0.0057(5) 0.0114(5)
C6 0.0260(6) 0.0372(7) 0.0301(7) 0.0003(6) 0.0100(5) 0.0103(5)
C7 0.0228(6) 0.0330(7) 0.0292(7) 0.0017(5) 0.0083(5) 0.0033(5)
C8 0.0198(5) 0.0211(6) 0.0191(6) -0.0025(4) 0.0055(4) 0.0047(4)
C9 0.0208(5) 0.0235(6) 0.0293(6) -0.0034(5) 0.0075(5) -0.0009(5)
C10 0.0201(5) 0.0276(6) 0.0282(6) -0.0065(5) 0.0026(5) 0.0032(5)
C11 0.0198(5) 0.0256(6) 0.0225(6) -0.0047(5) 0.0039(4) 0.0071(5)
C12 0.0243(6) 0.0355(7) 0.0229(6) 0.0004(5) 0.0011(5) 0.0102(5)
C13 0.0300(6) 0.0357(7) 0.0257(7) 0.0095(5) 0.0056(5) 0.0092(6)
C14 0.0256(6) 0.0275(6) 0.0285(6) 0.0057(5) 0.0072(5) 0.0027(5)
C15 0.0201(5) 0.0232(6) 0.0208(6) -0.0012(5) 0.0042(4) -0.0005(5)
C16 0.0215(5) 0.0280(6) 0.0236(6) -0.0007(5) 0.0029(5) 0.0009(5)
C17 0.0280(6) 0.0284(6) 0.0192(6) 0.0006(5) -0.0021(5) -0.0003(5)
C18 0.0277(6) 0.0307(7) 0.0171(6) -0.0040(5) 0.0034(5) -0.0065(5)
C19 0.0199(5) 0.0329(7) 0.0206(6) -0.0046(5) 0.0050(4) -0.0005(5)
C20 0.0206(5) 0.0249(6) 0.0204(6) -0.0019(5) 0.0029(4) -0.0003(5)
C21 0.0259(6) 0.0478(8) 0.0296(7) 0.0050(6) 0.0010(5) 0.0106(6)
C22 0.0400(7) 0.0454(8) 0.0210(6) -0.0006(6) 0.0083(6) -0.0064(6)
C23 0.0292(6) 0.0315(7) 0.0260(6) 0.0001(5) 0.0086(5) 0.0090(5)
C24 0.0273(6) 0.0271(6) 0.0246(6) -0.0013(5) 0.0018(5) 0.0019(5)
C25 0.0284(6) 0.0306(7) 0.0280(7) -0.0021(5) 0.0096(5) 0.0011(5)
C26 0.0306(6) 0.0263(6) 0.0247(6) 0.0015(5) 0.0045(5) -0.0043(5)
C27 0.0329(7) 0.0523(9) 0.0271(7) 0.0103(6) -0.0030(5) -0.0141(7)
Li1 0.0245(10) 0.0287(11) 0.0265(11) -0.0007(9) 0.0022(8) 0.0004(8)
N1 0.0239(5) 0.0227(5) 0.0222(5) 0.0017(4) 0.0081(4) 0.0020(4)
N2 0.0208(5) 0.0275(5) 0.0222(5) 0.0005(4) 0.0061(4) 0.0026(4)
N3 0.0198(4) 0.0227(5) 0.0200(5) -0.0018(4) 0.0053(4) 0.0001(4)
N4 0.0216(5) 0.0226(5) 0.0220(5) 0.0012(4) 0.0058(4) 0.0020(4)
N5 0.0288(6) 0.0400(7) 0.0330(6) 0.0042(5) 0.0042(5) -0.0033(5)
N6 0.0315(6) 0.0409(7) 0.0289(6) -0.0045(5) 0.0019(5) -0.0039(5)

loop_
_atom_type_symbol
_atom_type_description
_atom_type_scat_dispersion_real
_atom_type_scat_dispersion_imag
_atom_type_scat_source
C C 0.0033 0.0016 'International Tables Vol C Tables 4.2.6.8 and 6.1.1.4'
H H 0.0000 0.0000 'International Tables Vol C Tables 4.2.6.8 and 6.1.1.4'
Li Li -0.0003 0.0001 'International Tables Vol C Tables 4.2.6.8 and 6.1.1.4'
N N 0.0061 0.0033 'International Tables Vol C Tables 4.2.6.8 and 6.1.1.4'
B B 0.0013 0.0007 'International Tables Vol C Tables 4.2.6.8 and 6.1.1.4'

loop_
_geom_angle_atom_site_label_1
_geom_angle_atom_site_label_2
_geom_angle_atom_site_label_3
_geom_angle
_geom_angle_site_symmetry_1
_geom_angle_site_symmetry_3
_geom_angle_publ_flag
N1 B1 N3 104.11(9) . . ?
N1 B1 C15 111.57(10) . . ?
N3 B1 C15 115.43(9) . . ?
N1 B1 H1 107.2(7) . . ?
N3 B1 H1 107.1(7) . . ?
C15 B1 H1 110.9(7) . . ?
N2 C1 N1 124.96(11) . . ?
N2 C1 C4 125.50(10) . . ?
N1 C1 C4 109.52(10) . . ?
C3 C2 N1 112.36(11) . . ?
C3 C2 H2 123.8 . . ?
N1 C2 H2 123.8 . . ?
C2 C3 C4 105.78(11) . . ?
C2 C3 H3 127.1 . . ?
C4 C3 H3 127.1 . . ?
C5 C4 C3 136.41(12) . . ?
C5 C4 C1 117.45(11) . . ?
C3 C4 C1 106.14(10) . . ?
C6 C5 C4 117.74(12) . . ?
C6 C5 H5 121.1 . . ?
C4 C5 H5 121.1 . . ?
C5 C6 C7 120.25(11) . . ?
C5 C6 H6 119.9 . . ?
C7 C6 H6 119.9 . . ?
N2 C7 C6 124.53(12) . . ?
N2 C7 H7 117.7 . . ?
C6 C7 H7 117.7 . . ?
N4 C8 N3 125.20(10) . . ?
N4 C8 C11 125.21(10) . . ?
N3 C8 C11 109.53(10) . . ?
C10 C9 N3 112.13(11) . . ?
C10 C9 H9 123.9 . . ?
N3 C9 H9 123.9 . . ?
C9 C10 C11 106.16(10) . . ?
C9 C10 H10 126.9 . . ?
C11 C10 H10 126.9 . . ?
C12 C11 C10 136.46(11) . . ?
C12 C11 C8 117.61(11) . . ?
C10 C11 C8 105.91(10) . . ?
C13 C12 C11 117.64(11) . . ?
C13 C12 H12 121.2 . . ?
C11 C12 H12 121.2 . . ?
C12 C13 C14 120.30(12) . . ?
C12 C13 H13 119.9 . . ?
C14 C13 H13 119.9 . . ?
N4 C14 C13 124.46(12) . . ?
N4 C14 H14 117.8 . . ?
C13 C14 H14 117.8 . . ?
C20 C15 C16 115.83(10) . . ?
C20 C15 B1 124.24(10) . . ?
C16 C15 B1 119.64(10) . . ?
C17 C16 C15 121.27(11) . . ?
C17 C16 C21 116.47(11) . . ?
C15 C16 C21 122.14(11) . . ?
C18 C17 C16 121.84(11) . . ?
C18 C17 H17 119.1 . . ?
C16 C17 H17 119.1 . . ?
C19 C18 C17 116.97(11) . . ?
C19 C18 C22 121.37(11) . . ?
C17 C18 C22 121.66(12) . . ?
C18 C19 C20 122.58(11) . . ?
C18 C19 H19 118.7 . . ?
C20 C19 H19 118.7 . . ?
C19 C20 C15 120.48(11) . . ?
C19 C20 C23 116.24(10) . . ?
C15 C20 C23 123.09(10) . . ?
C16 C21 H21A 109.5 . . ?
C16 C21 H21B 109.5 . . ?
H21A C21 H21B 109.5 . . ?
C16 C21 H21C 109.5 . . ?
H21A C21 H21C 109.5 . . ?
H21B C21 H21C 109.5 . . ?
C18 C22 H22A 109.5 . . ?
C18 C22 H22B 109.5 . . ?
H22A C22 H22B 109.5 . . ?
C18 C22 H22C 109.5 . . ?
H22A C22 H22C 109.5 . . ?
H22B C22 H22C 109.5 . . ?
C20 C23 H23A 109.5 . . ?
C20 C23 H23B 109.5 . . ?
H23A C23 H23B 109.5 . . ?
C20 C23 H23C 109.5 . . ?
H23A C23 H23C 109.5 . . ?
H23B C23 H23C 109.5 . . ?
N5 C24 C25 179.17(15) . . ?
C24 C25 H25A 109.5 . . ?
C24 C25 H25B 109.5 . . ?
H25A C25 H25B 109.5 . . ?
C24 C25 H25C 109.5 . . ?
H25A C25 H25C 109.5 . . ?
H25B C25 H25C 109.5 . . ?
N6 C26 C27 179.32(14) . . ?
C26 C27 H27A 109.5 . . ?
C26 C27 H27B 109.5 . . ?
H27A C27 H27B 109.5 . . ?
C26 C27 H27C 109.5 . . ?
H27A C27 H27C 109.5 . . ?
H27B C27 H27C 109.5 . . ?
N6 Li1 N2 105.06(10) . . ?
N6 Li1 N4 138.84(11) . . ?
N2 Li1 N4 111.08(10) . . ?
N6 Li1 N5 91.07(9) . . ?
N2 Li1 N5 102.44(9) . . ?
N4 Li1 N5 99.59(9) . . ?
N6 Li1 H1 88.2(4) . . ?
N2 Li1 H1 81.3(4) . . ?
N4 Li1 H1 78.6(4) . . ?
N5 Li1 H1 176.3(4) . . ?
C1 N1 C2 106.18(10) . . ?
C1 N1 B1 127.84(10) . . ?
C2 N1 B1 125.96(9) . . ?
C7 N2 C1 114.48(11) . . ?
C7 N2 Li1 120.27(10) . . ?
C1 N2 Li1 124.83(9) . . ?
C8 N3 C9 106.24(10) . . ?
C8 N3 B1 126.16(9) . . ?
C9 N3 B1 126.09(10) . . ?
C8 N4 C14 114.72(10) . . ?
C8 N4 Li1 123.22(10) . . ?
C14 N4 Li1 117.91(10) . . ?
C24 N5 Li1 169.87(12) . . ?
C26 N6 Li1 158.21(12) . . ?

loop_
_geom_bond_atom_site_label_1
_geom_bond_atom_site_label_2
_geom_bond_distance
_geom_bond_site_symmetry_2
_geom_bond_publ_flag
B1 N1 1.5648(16) . ?
B1 N3 1.5647(16) . ?
B1 C15 1.6307(17) . ?
B1 H1 1.136(13) . ?
C1 N2 1.3456(16) . ?
C1 N1 1.3653(14) . ?
C1 C4 1.4262(17) . ?
C2 C3 1.3677(18) . ?
C2 N1 1.3762(16) . ?
C2 H2 0.9500 . ?
C3 C4 1.4229(18) . ?
C3 H3 0.9500 . ?
C4 C5 1.3903(17) . ?
C5 C6 1.3833(19) . ?
C5 H5 0.9500 . ?
C6 C7 1.3925(18) . ?
C6 H6 0.9500 . ?
C7 N2 1.3439(15) . ?
C7 H7 0.9500 . ?
C8 N4 1.3442(15) . ?
C8 N3 1.3689(15) . ?
C8 C11 1.4278(16) . ?
C9 C10 1.3661(18) . ?
C9 N3 1.3798(15) . ?
C9 H9 0.9500 . ?
C10 C11 1.4262(17) . ?
C10 H10 0.9500 . ?
C11 C12 1.3927(17) . ?
C12 C13 1.3819(19) . ?
C12 H12 0.9500 . ?
C13 C14 1.3926(18) . ?
C13 H13 0.9500 . ?
C14 N4 1.3446(15) . ?
C14 H14 0.9500 . ?
C15 C20 1.4165(15) . ?
C15 C16 1.4191(17) . ?
C16 C17 1.3948(17) . ?
C16 C21 1.5132(16) . ?
C17 C18 1.3857(17) . ?
C17 H17 0.9500 . ?
C18 C19 1.3844(18) . ?
C18 C22 1.5103(17) . ?
C19 C20 1.3981(16) . ?
C19 H19 0.9500 . ?
C20 C23 1.5166(17) . ?
C21 H21A 0.9800 . ?
C21 H21B 0.9800 . ?
C21 H21C 0.9800 . ?
C22 H22A 0.9800 . ?
C22 H22B 0.9800 . ?
C22 H22C 0.9800 . ?
C23 H23A 0.9800 . ?
C23 H23B 0.9800 . ?
C23 H23C 0.9800 . ?
C24 N5 1.1377(16) . ?
C24 C25 1.4541(17) . ?
C25 H25A 0.9800 . ?
C25 H25B 0.9800 . ?
C25 H25C 0.9800 . ?
C26 N6 1.1365(16) . ?
C26 C27 1.4516(18) . ?
C27 H27A 0.9800 . ?
C27 H27B 0.9800 . ?
C27 H27C 0.9800 . ?
Li1 N6 2.070(2) . ?
Li1 N2 2.075(2) . ?
Li1 N4 2.117(2) . ?
Li1 N5 2.144(2) . ?
Li1 H1 2.089(13) . ?

loop_
_geom_torsion_atom_site_label_1
_geom_torsion_atom_site_label_2
_geom_torsion_atom_site_label_3
_geom_torsion_atom_site_label_4
_geom_torsion
_geom_torsion_site_symmetry_1
_geom_torsion_site_symmetry_2
_geom_torsion_site_symmetry_3
_geom_torsion_site_symmetry_4
_geom_torsion_publ_flag
N1 C2 C3 C4 0.42(15) . . . . ?
C2 C3 C4 C5 -179.93(14) . . . . ?
C2 C3 C4 C1 0.35(14) . . . . ?
N2 C1 C4 C5 -2.28(18) . . . . ?
N1 C1 C4 C5 179.21(11) . . . . ?
N2 C1 C4 C3 177.50(11) . . . . ?
N1 C1 C4 C3 -1.00(13) . . . . ?
C3 C4 C5 C6 -179.25(14) . . . . ?
C1 C4 C5 C6 0.45(17) . . . . ?
C4 C5 C6 C7 0.92(19) . . . . ?
C5 C6 C7 N2 -0.8(2) . . . . ?
N3 C9 C10 C11 -0.50(13) . . . . ?
C9 C10 C11 C12 -178.69(13) . . . . ?
C9 C10 C11 C8 -0.41(12) . . . . ?
N4 C8 C11 C12 2.51(17) . . . . ?
N3 C8 C11 C12 179.85(10) . . . . ?
N4 C8 C11 C10 -176.15(10) . . . . ?
N3 C8 C11 C10 1.19(12) . . . . ?
C10 C11 C12 C13 177.91(13) . . . . ?
C8 C11 C12 C13 -0.22(17) . . . . ?
C11 C12 C13 C14 -1.26(18) . . . . ?
C12 C13 C14 N4 0.7(2) . . . . ?
N1 B1 C15 C20 144.22(11) . . . . ?
N3 B1 C15 C20 25.65(16) . . . . ?
N1 B1 C15 C16 -42.20(15) . . . . ?
N3 B1 C15 C16 -160.76(10) . . . . ?
C20 C15 C16 C17 -9.41(17) . . . . ?
B1 C15 C16 C17 176.47(11) . . . . ?
C20 C15 C16 C21 166.45(12) . . . . ?
B1 C15 C16 C21 -7.66(18) . . . . ?
C15 C16 C17 C18 1.36(19) . . . . ?
C21 C16 C17 C18 -174.73(12) . . . . ?
C16 C17 C18 C19 6.42(18) . . . . ?
C16 C17 C18 C22 -173.94(12) . . . . ?
C17 C18 C19 C20 -5.91(18) . . . . ?
C22 C18 C19 C20 174.43(12) . . . . ?
C18 C19 C20 C15 -2.41(18) . . . . ?
C18 C19 C20 C23 172.72(12) . . . . ?
C16 C15 C20 C19 9.86(17) . . . . ?
B1 C15 C20 C19 -176.33(11) . . . . ?
C16 C15 C20 C23 -164.92(11) . . . . ?
B1 C15 C20 C23 8.89(18) . . . . ?
N2 C1 N1 C2 -177.28(11) . . . . ?
C4 C1 N1 C2 1.24(13) . . . . ?
N2 C1 N1 B1 1.21(19) . . . . ?
C4 C1 N1 B1 179.73(10) . . . . ?
C3 C2 N1 C1 -1.05(14) . . . . ?
C3 C2 N1 B1 -179.57(11) . . . . ?
N3 B1 N1 C1 -96.16(13) . . . . ?
C15 B1 N1 C1 138.71(11) . . . . ?
N3 B1 N1 C2 82.05(13) . . . . ?
C15 B1 N1 C2 -43.08(15) . . . . ?
C6 C7 N2 C1 -0.88(18) . . . . ?
C6 C7 N2 Li1 172.04(12) . . . . ?
N1 C1 N2 C7 -179.29(11) . . . . ?
C4 C1 N2 C7 2.43(17) . . . . ?
N1 C1 N2 Li1 8.17(18) . . . . ?
C4 C1 N2 Li1 -170.12(11) . . . . ?
N6 Li1 N2 C7 81.27(13) . . . . ?
N4 Li1 N2 C7 -118.80(11) . . . . ?
N5 Li1 N2 C7 -13.27(14) . . . . ?
N6 Li1 N2 C1 -106.59(12) . . . . ?
N4 Li1 N2 C1 53.34(15) . . . . ?
N5 Li1 N2 C1 158.87(10) . . . . ?
N4 C8 N3 C9 175.87(10) . . . . ?
C11 C8 N3 C9 -1.47(12) . . . . ?
N4 C8 N3 B1 9.24(17) . . . . ?
C11 C8 N3 B1 -168.10(10) . . . . ?
C10 C9 N3 C8 1.24(13) . . . . ?
C10 C9 N3 B1 167.88(10) . . . . ?
N1 B1 N3 C8 93.26(12) . . . . ?
C15 B1 N3 C8 -144.11(11) . . . . ?
N1 B1 N3 C9 -70.79(13) . . . . ?
C15 B1 N3 C9 51.84(15) . . . . ?
N3 C8 N4 C14 -179.91(11) . . . . ?
C11 C8 N4 C14 -2.98(16) . . . . ?
N3 C8 N4 Li1 -23.34(16) . . . . ?
C11 C8 N4 Li1 153.59(11) . . . . ?
C13 C14 N4 C8 1.33(17) . . . . ?
C13 C14 N4 Li1 -156.56(12) . . . . ?
N6 Li1 N4 C8 104.95(18) . . . . ?
N2 Li1 N4 C8 -44.81(14) . . . . ?
N5 Li1 N4 C8 -152.22(10) . . . . ?
N6 Li1 N4 C14 -99.19(18) . . . . ?
N2 Li1 N4 C14 111.06(12) . . . . ?
N5 Li1 N4 C14 3.65(14) . . . . ?
N6 Li1 N5 C24 -47.5(7) . . . . ?
N2 Li1 N5 C24 58.2(7) . . . . ?
N4 Li1 N5 C24 172.5(7) . . . . ?
N2 Li1 N6 C26 -42.8(4) . . . . ?
N4 Li1 N6 C26 166.4(3) . . . . ?
N5 Li1 N6 C26 60.4(4) . . . . ?
